data_4315530
loop_
_publ_author_name
'Keith Izod'
'John Stewart'
'Ewan R. Clark'
'William Clegg'
'Ross W. Harrington'

_publ_section_title
;
 Germanium(II) and Tin(II) Complexes of a Sterically Demanding Phosphanide
 Ligand
;
_journal_name_full 'Inorganic Chemistry'
_journal_page_first 4698
_journal_page_last 4707
_journal_paper_doi 10.1021/ic1003534
_journal_volume 49
_journal_year 2010
_chemical_formula_moiety 'C43 H80 Ge Li O P3 Si6'
_chemical_formula_sum 'C43 H80 Ge Li O P3 Si6'
_chemical_formula_weight 954.05
_chemical_name_systematic
;
 ?
;
_space_group_IT_number 33
_symmetry_cell_setting orthorhombic
_symmetry_space_group_name_Hall 'P 2c -2n'
_symmetry_space_group_name_H-M 'P n a 21'
_atom_sites_solution_hydrogens geom
_atom_sites_solution_primary direct
_atom_sites_solution_secondary difmap
_audit_creation_method SHELXL-97
_cell_angle_alpha 90.00
_cell_angle_beta 90.00
_cell_angle_gamma 90.00
_cell_formula_units_Z 4
_cell_length_a 14.464(5)
_cell_length_b 21.109(3)
_cell_length_c 18.2313(14)
_cell_measurement_reflns_used 230
_cell_measurement_temperature 150(2)
_cell_measurement_theta_max 27.50
_cell_measurement_theta_min 2.50
_cell_volume 5566(2)
_computing_cell_refinement EvalCCD
_computing_data_collection 'Nonius COLLECT'
_computing_data_reduction EvalCCD
_computing_molecular_graphics 'Bruker SHELXTL'
_computing_publication_material 'Bruker SHELXTL and local programs'
_computing_structure_refinement 'Bruker SHELXTL'
_computing_structure_solution 'Bruker SHELXTL'
_diffrn_ambient_temperature 150(2)
_diffrn_measured_fraction_theta_full 0.994
_diffrn_measured_fraction_theta_max 0.994
_diffrn_measurement_device_type 'Nonius KappaCCD diffractometer'
_diffrn_measurement_method '\f and \w scans'
_diffrn_radiation_monochromator graphite
_diffrn_radiation_source 'sealed tube'
_diffrn_radiation_type MoK\a
_diffrn_radiation_wavelength 0.71073
_diffrn_reflns_av_R_equivalents 0.0527
_diffrn_reflns_av_sigmaI/netI 0.0413
_diffrn_reflns_limit_h_max 17
_diffrn_reflns_limit_h_min -17
_diffrn_reflns_limit_k_max 25
_diffrn_reflns_limit_k_min -25
_diffrn_reflns_limit_l_max 21
_diffrn_reflns_limit_l_min -21
_diffrn_reflns_number 49063
_diffrn_reflns_theta_full 25.00
_diffrn_reflns_theta_max 25.00
_diffrn_reflns_theta_min 3.92
_diffrn_standards_number 0
_exptl_absorpt_coefficient_mu 0.794
_exptl_absorpt_correction_T_max 0.857
_exptl_absorpt_correction_T_min 0.742
_exptl_absorpt_correction_type multi-scan
_exptl_absorpt_process_details SADABS
_exptl_crystal_colour yellow
_exptl_crystal_density_diffrn 1.138
_exptl_crystal_density_method 'not measured'
_exptl_crystal_description block
_exptl_crystal_F_000 2040
_exptl_crystal_size_max 0.40
_exptl_crystal_size_mid 0.40
_exptl_crystal_size_min 0.20
_refine_diff_density_max 1.164
_refine_diff_density_min -0.530
_refine_diff_density_rms 0.084
_refine_ls_abs_structure_details 'Flack H D (1983), Acta Cryst. A39, 876-881'
_refine_ls_abs_structure_Flack 0.262(13)
_refine_ls_extinction_method none
_refine_ls_goodness_of_fit_ref 1.070
_refine_ls_hydrogen_treatment constr
_refine_ls_matrix_type full
_refine_ls_number_parameters 526
_refine_ls_number_reflns 9694
_refine_ls_number_restraints 168
_refine_ls_restrained_S_all 1.065
_refine_ls_R_factor_all 0.0698
_refine_ls_R_factor_gt 0.0543
_refine_ls_shift/su_max 0.001
_refine_ls_shift/su_mean 0.000
_refine_ls_structure_factor_coef Fsqd
_refine_ls_weighting_details 'calc w=1/[\s^2^(Fo^2^)+(0.0584P)^2^+13.9362P] where P=(Fo^2^+2Fc^2^)/3'
_refine_ls_weighting_scheme calc
_refine_ls_wR_factor_gt 0.1321
_refine_ls_wR_factor_ref 0.1463
_reflns_number_gt 8332
_reflns_number_total 9694
_reflns_threshold_expression I>2\s(I)
_cod_data_source_file ic1003534_si_001_6.cif
_cod_data_source_block ki313_compound_20
_cod_database_code 4315530

loop_
_symmetry_equiv_pos_as_xyz
'x, y, z'
'-x, -y, z+1/2'
'-x+1/2, y+1/2, z+1/2'
'x+1/2, -y+1/2, z'

loop_
_atom_site_label
_atom_site_type_symbol
_atom_site_fract_x
_atom_site_fract_y
_atom_site_fract_z
_atom_site_U_iso_or_equiv
_atom_site_adp_type
_atom_site_occupancy
_atom_site_symmetry_multiplicity
_atom_site_calc_flag
_atom_site_refinement_flags
_atom_site_disorder_assembly
_atom_site_disorder_group
Ge Ge 0.81960(3) 0.55411(2) 0.21551(3) 0.02456(13) Uani 1 1 d . . .
P1 P 0.73953(13) 0.45743(8) 0.17483(10) 0.0234(5) Uani 0.766(4) 1 d P A 1
P2 P 0.68966(12) 0.61028(8) 0.15961(10) 0.0258(5) Uani 0.766(4) 1 d P A 1
P3 P 0.71860(13) 0.54700(8) 0.32306(10) 0.0241(5) Uani 0.766(4) 1 d P A 1
Si1 Si 0.70262(13) 0.32347(7) 0.23238(10) 0.0459(5) Uani 1 1 d . A .
Si2 Si 0.91577(12) 0.36142(8) 0.20084(10) 0.0443(4) Uani 1 1 d . A .
Si3 Si 0.59327(16) 0.61844(16) 0.00702(12) 0.0801(8) Uani 1 1 d . A .
Si4 Si 0.80587(14) 0.66322(10) 0.01706(11) 0.0519(5) Uani 1 1 d . A .
Si5 Si 0.61211(14) 0.65165(10) 0.41240(13) 0.0585(5) Uani 1 1 d . A .
Si6 Si 0.83496(13) 0.64529(9) 0.42544(10) 0.0460(5) Uani 1 1 d . A .
O O 0.4647(3) 0.4970(2) 0.2240(3) 0.0536(11) Uani 1 1 d . A .
C1 C 0.7932(4) 0.3881(2) 0.2206(4) 0.0363(11) Uani 1 1 d . . .
H1 H 0.7994 0.4039 0.2721 0.044 Uiso 1 1 calc R A 1
C2 C 0.7525(7) 0.2436(4) 0.2620(6) 0.099(3) Uani 1 1 d . . .
H2A H 0.7027 0.2167 0.2810 0.149 Uiso 1 1 calc R A .
H2B H 0.7989 0.2502 0.3003 0.149 Uiso 1 1 calc R . .
H2C H 0.7813 0.2228 0.2197 0.149 Uiso 1 1 calc R . .
C3 C 0.6349(8) 0.3091(5) 0.1522(5) 0.094(3) Uani 1 1 d . . .
H3A H 0.5935 0.2731 0.1610 0.140 Uiso 1 1 calc R A .
H3B H 0.6758 0.2994 0.1109 0.140 Uiso 1 1 calc R . .
H3C H 0.5982 0.3468 0.1408 0.140 Uiso 1 1 calc R . .
C4 C 0.6289(6) 0.3456(4) 0.3118(5) 0.082(3) Uani 1 1 d . . .
H4A H 0.5742 0.3182 0.3131 0.124 Uiso 1 1 calc R A .
H4B H 0.6094 0.3899 0.3069 0.124 Uiso 1 1 calc R . .
H4C H 0.6641 0.3404 0.3573 0.124 Uiso 1 1 calc R . .
C5 C 0.9218(6) 0.3168(3) 0.1117(4) 0.0620(19) Uani 1 1 d . . .
H5A H 0.8889 0.2765 0.1167 0.093 Uiso 1 1 calc R A .
H5B H 0.9867 0.3086 0.0993 0.093 Uiso 1 1 calc R . .
H5C H 0.8932 0.3421 0.0728 0.093 Uiso 1 1 calc R . .
C6 C 0.9573(6) 0.3082(4) 0.2777(4) 0.071(2) Uani 1 1 d . . .
H6A H 0.9375 0.2646 0.2682 0.106 Uiso 1 1 calc R A .
H6B H 0.9310 0.3227 0.3243 0.106 Uiso 1 1 calc R . .
H6C H 1.0250 0.3099 0.2804 0.106 Uiso 1 1 calc R . .
C7 C 1.0030(4) 0.4281(3) 0.2009(4) 0.0580(19) Uani 1 1 d . . .
H7A H 1.0619 0.4127 0.1812 0.087 Uiso 1 1 calc R A .
H7B H 1.0121 0.4432 0.2512 0.087 Uiso 1 1 calc R . .
H7C H 0.9801 0.4629 0.1703 0.087 Uiso 1 1 calc R . .
C8 C 0.7749(4) 0.4494(3) 0.0771(3) 0.0382(13) Uani 1 1 d U . .
C9 C 0.7130(5) 0.4235(4) 0.0262(4) 0.066(2) Uani 1 1 d U A .
H9A H 0.6518 0.4138 0.0414 0.079 Uiso 1 1 calc R . .
C10 C 0.7382(6) 0.4115(4) -0.0455(4) 0.065(2) Uani 1 1 d U . .
H10A H 0.6976 0.3896 -0.0776 0.078 Uiso 1 1 calc R A .
C11 C 0.8240(6) 0.4322(5) -0.0699(4) 0.072(2) Uani 1 1 d U A .
H11A H 0.8417 0.4257 -0.1195 0.087 Uiso 1 1 calc R . .
C12 C 0.8829(5) 0.4619(4) -0.0222(4) 0.0570(17) Uani 1 1 d U . .
H12A H 0.9418 0.4758 -0.0388 0.068 Uiso 1 1 calc R A .
C13 C 0.8571(5) 0.4718(3) 0.0502(4) 0.0469(16) Uani 1 1 d U A .
H13A H 0.8974 0.4946 0.0818 0.056 Uiso 1 1 calc R . .
C14 C 0.7080(4) 0.6154(3) 0.0578(3) 0.0426(15) Uani 1 1 d . . .
H14 H 0.7287 0.5712 0.0464 0.051 Uiso 1 1 calc R A 1
C15 C 0.5014(10) 0.5876(18) 0.0600(11) 0.37(2) Uani 1 1 d . . .
H15A H 0.5265 0.5648 0.1023 0.555 Uiso 1 1 calc R A .
H15B H 0.4646 0.5585 0.0299 0.555 Uiso 1 1 calc R . .
H15C H 0.4621 0.6225 0.0771 0.555 Uiso 1 1 calc R . .
C16 C 0.5651(9) 0.7036(6) -0.0276(8) 0.152(6) Uani 1 1 d . . .
H16A H 0.5549 0.7315 0.0145 0.229 Uiso 1 1 calc R A .
H16B H 0.5092 0.7024 -0.0579 0.229 Uiso 1 1 calc R . .
H16C H 0.6170 0.7196 -0.0568 0.229 Uiso 1 1 calc R . .
C17 C 0.6004(10) 0.5735(7) -0.0829(8) 0.158(7) Uani 1 1 d . . .
H17A H 0.5791 0.6008 -0.1230 0.237 Uiso 1 1 calc R A .
H17B H 0.5612 0.5357 -0.0803 0.237 Uiso 1 1 calc R . .
H17C H 0.6646 0.5608 -0.0920 0.237 Uiso 1 1 calc R . .
C18 C 0.7842(8) 0.7508(4) 0.0142(6) 0.092(3) Uani 1 1 d . . .
H18A H 0.8337 0.7715 -0.0136 0.138 Uiso 1 1 calc R A .
H18B H 0.7830 0.7676 0.0643 0.138 Uiso 1 1 calc R . .
H18C H 0.7247 0.7590 -0.0096 0.138 Uiso 1 1 calc R . .
C19 C 0.8230(6) 0.6353(4) -0.0798(4) 0.074(3) Uani 1 1 d . . .
H19A H 0.8792 0.6545 -0.1000 0.111 Uiso 1 1 calc R A .
H19B H 0.7697 0.6478 -0.1096 0.111 Uiso 1 1 calc R . .
H19C H 0.8290 0.5891 -0.0803 0.111 Uiso 1 1 calc R . .
C20 C 0.9184(5) 0.6493(4) 0.0648(4) 0.0584(19) Uani 1 1 d . . .
H20A H 0.9685 0.6690 0.0367 0.088 Uiso 1 1 calc R A .
H20B H 0.9297 0.6036 0.0688 0.088 Uiso 1 1 calc R . .
H20C H 0.9161 0.6680 0.1140 0.088 Uiso 1 1 calc R . .
C21 C 0.7025(5) 0.6945(3) 0.1873(4) 0.0473(14) Uani 1 1 d U . .
C22 C 0.7847(4) 0.7213(2) 0.2148(5) 0.0506(13) Uani 1 1 d U A .
H22A H 0.8375 0.6952 0.2218 0.061 Uiso 1 1 calc R . .
C23 C 0.7896(6) 0.7853(3) 0.2316(5) 0.076(2) Uani 1 1 d U . .
H23A H 0.8459 0.8032 0.2487 0.091 Uiso 1 1 calc R A .
C24 C 0.7121(7) 0.8231(3) 0.2236(7) 0.090(3) Uani 1 1 d U A .
H24A H 0.7164 0.8674 0.2322 0.108 Uiso 1 1 calc R . .
C25 C 0.6305(6) 0.7976(3) 0.2037(5) 0.076(2) Uani 1 1 d U . .
H25A H 0.5765 0.8231 0.2033 0.092 Uiso 1 1 calc R A .
C26 C 0.6250(6) 0.7352(3) 0.1841(4) 0.0644(18) Uani 1 1 d U A .
H26A H 0.5674 0.7188 0.1678 0.077 Uiso 1 1 calc R . .
C27 C 0.7271(4) 0.6246(3) 0.3732(3) 0.0345(13) Uani 1 1 d . . .
H27 H 0.7329 0.6544 0.3308 0.041 Uiso 1 1 calc R A 1
C28 C 0.5963(9) 0.6248(6) 0.5081(7) 0.152(6) Uani 1 1 d . . .
H28A H 0.6413 0.6461 0.5398 0.228 Uiso 1 1 calc R A .
H28B H 0.6057 0.5789 0.5107 0.228 Uiso 1 1 calc R . .
H28C H 0.5335 0.6351 0.5244 0.228 Uiso 1 1 calc R . .
C29 C 0.5142(6) 0.6254(7) 0.3511(7) 0.137(6) Uani 1 1 d . . .
H29A H 0.5098 0.5791 0.3519 0.206 Uiso 1 1 calc R A .
H29B H 0.5259 0.6398 0.3009 0.206 Uiso 1 1 calc R . .
H29C H 0.4561 0.6438 0.3688 0.206 Uiso 1 1 calc R . .
C30 C 0.6074(7) 0.7403(4) 0.4099(7) 0.100(3) Uani 1 1 d . . .
H30A H 0.6112 0.7570 0.4600 0.151 Uiso 1 1 calc R A .
H30B H 0.5492 0.7539 0.3874 0.151 Uiso 1 1 calc R . .
H30C H 0.6595 0.7565 0.3810 0.151 Uiso 1 1 calc R . .
C31 C 0.8456(6) 0.5982(4) 0.5140(4) 0.068(2) Uani 1 1 d . . .
H31A H 0.9081 0.6033 0.5339 0.102 Uiso 1 1 calc R A .
H31B H 0.8339 0.5533 0.5040 0.102 Uiso 1 1 calc R . .
H31C H 0.8003 0.6139 0.5496 0.102 Uiso 1 1 calc R . .
C32 C 0.8355(6) 0.7291(4) 0.4528(6) 0.080(3) Uani 1 1 d . . .
H32A H 0.8202 0.7555 0.4103 0.120 Uiso 1 1 calc R A .
H32B H 0.8969 0.7405 0.4711 0.120 Uiso 1 1 calc R . .
H32C H 0.7895 0.7358 0.4915 0.120 Uiso 1 1 calc R . .
C33 C 0.9417(5) 0.6326(4) 0.3689(4) 0.059(2) Uani 1 1 d . . .
H33A H 0.9420 0.6623 0.3276 0.088 Uiso 1 1 calc R A .
H33B H 0.9424 0.5890 0.3503 0.088 Uiso 1 1 calc R . .
H33C H 0.9966 0.6397 0.3993 0.088 Uiso 1 1 calc R . .
C34 C 0.7714(4) 0.4909(3) 0.3873(3) 0.0414(13) Uani 1 1 d U . .
C35 C 0.7174(5) 0.4639(3) 0.4423(4) 0.0567(17) Uani 1 1 d U A .
H35A H 0.6533 0.4736 0.4445 0.068 Uiso 1 1 calc R . .
C36 C 0.7540(6) 0.4243(4) 0.4928(4) 0.0593(18) Uani 1 1 d U . .
H36A H 0.7155 0.4081 0.5305 0.071 Uiso 1 1 calc R A .
C37 C 0.8448(6) 0.4069(4) 0.4909(5) 0.071(2) Uani 1 1 d U A .
H37A H 0.8698 0.3798 0.5276 0.085 Uiso 1 1 calc R . .
C38 C 0.8997(5) 0.4293(4) 0.4347(4) 0.0579(18) Uani 1 1 d U . .
H38A H 0.9623 0.4160 0.4318 0.069 Uiso 1 1 calc R A .
C39 C 0.8663(5) 0.4697(4) 0.3838(3) 0.0455(16) Uani 1 1 d U A .
H39A H 0.9053 0.4842 0.3455 0.055 Uiso 1 1 calc R . .
C40 C 0.4356(6) 0.4323(4) 0.2059(9) 0.109(4) Uani 1 1 d U . .
H40A H 0.4599 0.4019 0.2424 0.130 Uiso 1 1 calc R . .
H40B H 0.4585 0.4201 0.1567 0.130 Uiso 1 1 calc R . .
C41 C 0.3324(6) 0.4330(5) 0.2071(10) 0.115(4) Uani 1 1 d U . .
H41A H 0.3072 0.4098 0.1643 0.138 Uiso 1 1 calc R . .
H41B H 0.3089 0.4128 0.2525 0.138 Uiso 1 1 calc R . .
C42 C 0.3067(5) 0.4966(5) 0.2046(12) 0.145(5) Uani 1 1 d U . .
H42A H 0.2506 0.5037 0.2346 0.174 Uiso 1 1 calc R . .
H42B H 0.2933 0.5094 0.1534 0.174 Uiso 1 1 calc R . .
C43 C 0.3833(5) 0.5328(4) 0.2334(10) 0.122(5) Uani 1 1 d U . .
H43A H 0.3887 0.5736 0.2069 0.147 Uiso 1 1 calc R . .
H43B H 0.3734 0.5419 0.2860 0.147 Uiso 1 1 calc R . .
Li Li 0.5946(5) 0.5225(4) 0.2243(6) 0.039(2) Uani 1 1 d . . .
P1A P 0.7379(5) 0.4616(3) 0.2567(4) 0.0340(19) Uani 0.234(4) 1 d P A 2
P2A P 0.7024(5) 0.5550(3) 0.1142(4) 0.040(2) Uani 0.234(4) 1 d P A 2
P3A P 0.6972(5) 0.6148(4) 0.2811(4) 0.041(2) Uani 0.234(4) 1 d P A 2

loop_
_atom_site_aniso_label
_atom_site_aniso_U_11
_atom_site_aniso_U_22
_atom_site_aniso_U_33
_atom_site_aniso_U_23
_atom_site_aniso_U_13
_atom_site_aniso_U_12
Ge 0.0234(2) 0.0240(2) 0.0262(2) 0.0000(2) 0.0000(3) -0.00098(18)
P1 0.0226(9) 0.0223(8) 0.0253(9) -0.0037(7) 0.0018(7) 0.0010(7)
P2 0.0262(9) 0.0227(9) 0.0285(9) 0.0006(7) -0.0010(7) 0.0041(7)
P3 0.0217(9) 0.0275(9) 0.0233(9) -0.0037(7) 0.0007(7) 0.0007(7)
Si1 0.0543(10) 0.0257(7) 0.0578(13) 0.0000(7) 0.0081(8) -0.0092(7)
Si2 0.0402(9) 0.0365(8) 0.0561(12) 0.0031(7) 0.0027(8) 0.0107(7)
Si3 0.0506(12) 0.145(2) 0.0444(11) 0.0172(13) -0.0180(10) 0.0153(14)
Si4 0.0524(11) 0.0525(11) 0.0507(11) 0.0225(9) 0.0108(9) 0.0059(9)
Si5 0.0506(12) 0.0514(11) 0.0734(14) -0.0171(10) 0.0176(10) 0.0113(9)
Si6 0.0452(10) 0.0476(10) 0.0452(10) -0.0162(8) -0.0075(8) -0.0069(8)
O 0.0283(19) 0.071(3) 0.061(3) -0.009(3) -0.003(2) -0.0065(18)
C1 0.040(3) 0.027(2) 0.043(3) -0.006(3) 0.009(3) 0.002(2)
C2 0.098(7) 0.049(5) 0.151(9) 0.034(5) 0.015(7) -0.006(5)
C3 0.131(9) 0.088(6) 0.061(5) -0.009(5) 0.002(5) -0.059(6)
C4 0.082(6) 0.090(6) 0.075(6) -0.012(5) 0.022(5) -0.046(5)
C5 0.076(5) 0.049(4) 0.061(4) 0.001(3) 0.018(4) 0.021(4)
C6 0.076(5) 0.064(5) 0.072(5) 0.020(4) -0.009(4) 0.020(4)
C7 0.035(3) 0.059(4) 0.080(6) 0.001(4) 0.003(3) 0.007(3)
C8 0.038(3) 0.037(3) 0.039(3) -0.006(2) 0.000(2) 0.008(2)
C9 0.052(4) 0.104(6) 0.042(4) 0.008(4) -0.007(3) -0.025(4)
C10 0.083(5) 0.061(5) 0.051(4) -0.011(3) -0.022(4) -0.003(4)
C11 0.072(5) 0.104(7) 0.041(4) -0.020(4) 0.004(3) 0.011(4)
C12 0.059(4) 0.074(5) 0.038(3) -0.006(3) 0.014(3) 0.011(4)
C13 0.039(4) 0.055(4) 0.047(4) -0.020(3) 0.006(3) -0.004(3)
C14 0.037(3) 0.060(4) 0.031(3) 0.010(3) -0.002(2) 0.004(3)
C15 0.076(10) 0.85(6) 0.188(18) 0.20(3) -0.083(11) -0.18(2)
C16 0.135(11) 0.160(12) 0.162(12) -0.054(10) -0.087(9) 0.102(10)
C17 0.153(13) 0.172(13) 0.150(12) -0.073(11) -0.105(10) 0.065(11)
C18 0.110(8) 0.040(4) 0.125(8) 0.030(5) -0.010(6) 0.004(5)
C19 0.085(6) 0.099(6) 0.039(4) 0.024(4) 0.024(4) 0.030(5)
C20 0.049(4) 0.070(5) 0.056(4) 0.018(4) 0.012(3) -0.014(4)
C21 0.056(4) 0.036(3) 0.049(3) 0.001(3) 0.000(3) 0.006(3)
C22 0.059(3) 0.032(3) 0.061(3) 0.010(3) 0.001(4) -0.004(2)
C23 0.084(5) 0.044(3) 0.100(7) -0.002(4) -0.010(5) -0.023(3)
C24 0.116(6) 0.033(3) 0.123(7) -0.017(5) -0.007(7) 0.001(3)
C25 0.094(5) 0.044(3) 0.092(6) -0.012(4) -0.014(5) 0.034(3)
C26 0.064(4) 0.055(4) 0.074(4) -0.004(3) -0.002(4) 0.019(3)
C27 0.033(3) 0.032(3) 0.039(3) -0.011(2) 0.007(2) -0.005(2)
C28 0.162(12) 0.150(11) 0.144(11) 0.048(9) 0.127(10) 0.057(9)
C29 0.032(5) 0.213(14) 0.166(12) -0.097(11) -0.010(6) 0.025(7)
C30 0.077(6) 0.062(5) 0.162(10) -0.033(6) -0.017(7) 0.019(5)
C31 0.068(5) 0.088(6) 0.048(4) -0.010(4) -0.016(4) -0.003(4)
C32 0.074(6) 0.061(5) 0.106(7) -0.045(5) -0.009(5) -0.010(4)
C33 0.032(3) 0.077(5) 0.068(5) -0.003(4) -0.005(3) -0.013(3)
C34 0.045(3) 0.041(3) 0.038(3) 0.001(2) 0.003(3) 0.002(3)
C35 0.040(4) 0.056(4) 0.074(5) 0.016(3) 0.016(3) -0.006(3)
C36 0.074(4) 0.055(4) 0.049(4) 0.014(3) 0.013(4) 0.000(4)
C37 0.074(5) 0.080(6) 0.058(4) 0.023(4) -0.011(4) -0.004(4)
C38 0.055(4) 0.066(4) 0.053(4) 0.009(3) -0.012(3) 0.013(3)
C39 0.034(3) 0.068(4) 0.035(3) 0.004(3) -0.006(3) 0.006(3)
C40 0.068(5) 0.076(5) 0.182(11) -0.045(7) -0.032(7) -0.004(4)
C41 0.070(5) 0.090(5) 0.184(11) -0.039(8) -0.023(7) -0.023(4)
C42 0.034(4) 0.095(6) 0.307(15) -0.028(10) -0.031(8) -0.008(4)
C43 0.044(4) 0.063(5) 0.259(15) -0.028(8) -0.018(7) 0.002(4)
Li 0.023(4) 0.048(5) 0.047(6) -0.011(5) 0.004(4) -0.005(4)
P1A 0.022(3) 0.032(3) 0.048(4) 0.006(3) -0.004(3) -0.006(3)
P2A 0.041(4) 0.046(4) 0.032(4) 0.008(3) -0.013(3) -0.018(3)
P3A 0.029(3) 0.047(4) 0.046(4) -0.006(3) 0.004(3) -0.008(3)

loop_
_atom_type_symbol
_atom_type_description
_atom_type_scat_dispersion_real
_atom_type_scat_dispersion_imag
_atom_type_scat_source
C C 0.0033 0.0016 'International Tables Vol C Tables 4.2.6.8 and 6.1.1.4'
H H 0.0000 0.0000 'International Tables Vol C Tables 4.2.6.8 and 6.1.1.4'
O O 0.0106 0.0060 'International Tables Vol C Tables 4.2.6.8 and 6.1.1.4'
Si Si 0.0817 0.0704 'International Tables Vol C Tables 4.2.6.8 and 6.1.1.4'
P P 0.1023 0.0942 'International Tables Vol C Tables 4.2.6.8 and 6.1.1.4'
Ge Ge 0.1547 1.8001 'International Tables Vol C Tables 4.2.6.8 and 6.1.1.4'
Li Li -0.0003 0.0001 'International Tables Vol C Tables 4.2.6.8 and 6.1.1.4'

loop_
_geom_angle_atom_site_label_1
_geom_angle_atom_site_label_2
_geom_angle_atom_site_label_3
_geom_angle
_geom_angle_site_symmetry_1
_geom_angle_site_symmetry_3
_geom_angle_publ_flag
P1 Ge P2 85.11(6) . . ?
P1 Ge P3 84.82(6) . . ?
P2 Ge P3 84.54(6) . . ?
P1A Ge P2A 84.5(2) . . ?
P1A Ge P3A 85.3(2) . . ?
P2A Ge P3A 82.5(3) . . ?
Ge P1 C1 108.8(2) . . ?
Ge P1 C8 103.6(2) . . ?
Ge P1 Li 80.82(19) . . ?
C1 P1 C8 104.1(3) . . ?
C1 P1 Li 125.7(3) . . ?
C8 P1 Li 126.0(3) . . ?
Ge P2 C14 109.3(2) . . ?
Ge P2 C21 105.9(2) . . ?
Ge P2 Li 82.6(2) . . ?
C14 P2 C21 101.5(3) . . ?
C14 P2 Li 124.4(3) . . ?
C21 P2 Li 127.9(3) . . ?
Ge P3 C27 107.28(19) . . ?
Ge P3 C34 107.6(2) . . ?
Ge P3 Li 82.5(2) . . ?
C27 P3 C34 103.0(3) . . ?
C27 P3 Li 123.8(3) . . ?
C34 P3 Li 127.1(3) . . ?
C1 Si1 C2 113.8(4) . . ?
C1 Si1 C3 114.0(4) . . ?
C1 Si1 C4 107.6(3) . . ?
C2 Si1 C3 106.7(5) . . ?
C2 Si1 C4 102.6(5) . . ?
C3 Si1 C4 111.4(5) . . ?
C1 Si2 C5 110.9(3) . . ?
C1 Si2 C6 109.4(3) . . ?
C1 Si2 C7 113.8(2) . . ?
C5 Si2 C6 109.1(4) . . ?
C5 Si2 C7 110.0(4) . . ?
C6 Si2 C7 103.3(4) . . ?
C14 Si3 C15 112.2(5) . . ?
C14 Si3 C16 111.8(5) . . ?
C14 Si3 C17 110.9(4) . . ?
C15 Si3 C16 111.1(13) . . ?
C15 Si3 C17 109.2(12) . . ?
C16 Si3 C17 101.1(6) . . ?
C14 Si4 C18 114.4(4) . . ?
C14 Si4 C19 107.5(4) . . ?
C14 Si4 C20 112.7(3) . . ?
C18 Si4 C19 107.8(4) . . ?
C18 Si4 C20 108.3(4) . . ?
C19 Si4 C20 105.9(4) . . ?
C27 Si5 C28 111.8(4) . . ?
C27 Si5 C29 110.3(4) . . ?
C27 Si5 C30 108.8(4) . . ?
C28 Si5 C29 112.1(7) . . ?
C28 Si5 C30 109.0(6) . . ?
C29 Si5 C30 104.6(6) . . ?
C27 Si6 C31 112.1(3) . . ?
C27 Si6 C32 111.3(4) . . ?
C27 Si6 C33 111.8(3) . . ?
C31 Si6 C32 105.8(4) . . ?
C31 Si6 C33 109.0(4) . . ?
C32 Si6 C33 106.5(4) . . ?
C40 O C43 106.7(6) . . ?
C40 O Li 122.3(5) . . ?
C43 O Li 130.9(5) . . ?
P1 C1 Si1 109.1(3) . . ?
P1 C1 Si2 122.7(3) . . ?
P1 C1 H1 101.3 . . ?
Si1 C1 Si2 116.9(2) . . ?
Si1 C1 H1 101.3 . . ?
Si1 C1 P1A 105.1(3) . . ?
Si2 C1 H1 101.3 . . ?
Si2 C1 P1A 135.7(3) . . ?
Si1 C2 H2A 109.5 . . ?
Si1 C2 H2B 109.5 . . ?
Si1 C2 H2C 109.5 . . ?
H2A C2 H2B 109.5 . . ?
H2A C2 H2C 109.5 . . ?
H2B C2 H2C 109.5 . . ?
Si1 C3 H3A 109.5 . . ?
Si1 C3 H3B 109.5 . . ?
Si1 C3 H3C 109.5 . . ?
H3A C3 H3B 109.5 . . ?
H3A C3 H3C 109.5 . . ?
H3B C3 H3C 109.5 . . ?
Si1 C4 H4A 109.5 . . ?
Si1 C4 H4B 109.5 . . ?
Si1 C4 H4C 109.5 . . ?
H4A C4 H4B 109.5 . . ?
H4A C4 H4C 109.5 . . ?
H4B C4 H4C 109.5 . . ?
Si2 C5 H5A 109.5 . . ?
Si2 C5 H5B 109.5 . . ?
Si2 C5 H5C 109.5 . . ?
H5A C5 H5B 109.5 . . ?
H5A C5 H5C 109.5 . . ?
H5B C5 H5C 109.5 . . ?
Si2 C6 H6A 109.5 . . ?
Si2 C6 H6B 109.5 . . ?
Si2 C6 H6C 109.5 . . ?
H6A C6 H6B 109.5 . . ?
H6A C6 H6C 109.5 . . ?
H6B C6 H6C 109.5 . . ?
Si2 C7 H7A 109.5 . . ?
Si2 C7 H7B 109.5 . . ?
Si2 C7 H7C 109.5 . . ?
H7A C7 H7B 109.5 . . ?
H7A C7 H7C 109.5 . . ?
H7B C7 H7C 109.5 . . ?
P1 C8 C9 119.6(5) . . ?
P1 C8 C13 123.4(5) . . ?
C9 C8 C13 116.9(6) . . ?
C8 C9 H9A 119.0 . . ?
C8 C9 C10 122.0(7) . . ?
H9A C9 C10 119.0 . . ?
C9 C10 H10A 120.6 . . ?
C9 C10 C11 118.8(7) . . ?
H10A C10 C11 120.6 . . ?
C10 C11 H11A 120.1 . . ?
C10 C11 C12 119.8(7) . . ?
H11A C11 C12 120.1 . . ?
C11 C12 H12A 119.8 . . ?
C11 C12 C13 120.4(7) . . ?
H12A C12 C13 119.8 . . ?
C8 C13 C12 121.5(7) . . ?
C8 C13 H13A 119.3 . . ?
C12 C13 H13A 119.3 . . ?
P2 C14 Si3 111.1(3) . . ?
P2 C14 Si4 121.6(4) . . ?
P2 C14 H14 101.1 . . ?
Si3 C14 Si4 116.4(3) . . ?
Si3 C14 H14 101.1 . . ?
Si3 C14 P2A 106.8(4) . . ?
Si4 C14 H14 101.1 . . ?
Si4 C14 P2A 134.3(5) . . ?
Si3 C15 H15A 109.5 . . ?
Si3 C15 H15B 109.5 . . ?
Si3 C15 H15C 109.5 . . ?
H15A C15 H15B 109.5 . . ?
H15A C15 H15C 109.5 . . ?
H15B C15 H15C 109.5 . . ?
Si3 C16 H16A 109.5 . . ?
Si3 C16 H16B 109.5 . . ?
Si3 C16 H16C 109.5 . . ?
H16A C16 H16B 109.5 . . ?
H16A C16 H16C 109.5 . . ?
H16B C16 H16C 109.5 . . ?
Si3 C17 H17A 109.5 . . ?
Si3 C17 H17B 109.5 . . ?
Si3 C17 H17C 109.5 . . ?
H17A C17 H17B 109.5 . . ?
H17A C17 H17C 109.5 . . ?
H17B C17 H17C 109.5 . . ?
Si4 C18 H18A 109.5 . . ?
Si4 C18 H18B 109.5 . . ?
Si4 C18 H18C 109.5 . . ?
H18A C18 H18B 109.5 . . ?
H18A C18 H18C 109.5 . . ?
H18B C18 H18C 109.5 . . ?
Si4 C19 H19A 109.5 . . ?
Si4 C19 H19B 109.5 . . ?
Si4 C19 H19C 109.5 . . ?
H19A C19 H19B 109.5 . . ?
H19A C19 H19C 109.5 . . ?
H19B C19 H19C 109.5 . . ?
Si4 C20 H20A 109.5 . . ?
Si4 C20 H20B 109.5 . . ?
Si4 C20 H20C 109.5 . . ?
H20A C20 H20B 109.5 . . ?
H20A C20 H20C 109.5 . . ?
H20B C20 H20C 109.5 . . ?
P2 C21 C22 124.4(5) . . ?
P2 C21 C26 119.5(5) . . ?
C22 C21 C26 116.1(6) . . ?
C21 C22 H22A 119.6 . . ?
C21 C22 C23 120.8(6) . . ?
H22A C22 C23 119.6 . . ?
C22 C23 H23A 120.1 . . ?
C22 C23 C24 119.8(7) . . ?
H23A C23 C24 120.1 . . ?
C23 C24 H24A 119.7 . . ?
C23 C24 C25 120.5(6) . . ?
H24A C24 C25 119.7 . . ?
C24 C25 H25A 119.7 . . ?
C24 C25 C26 120.5(7) . . ?
H25A C25 C26 119.7 . . ?
C21 C26 C25 121.9(8) . . ?
C21 C26 H26A 119.0 . . ?
C25 C26 H26A 119.0 . . ?
P3 C27 Si5 112.8(3) . . ?
P3 C27 Si6 120.2(3) . . ?
P3 C27 H27 100.2 . . ?
Si5 C27 Si6 117.9(3) . . ?
Si5 C27 H27 100.2 . . ?
Si5 C27 P3A 100.4(4) . . ?
Si6 C27 H27 100.2 . . ?
Si6 C27 P3A 136.1(4) . . ?
Si5 C28 H28A 109.5 . . ?
Si5 C28 H28B 109.5 . . ?
Si5 C28 H28C 109.5 . . ?
H28A C28 H28B 109.5 . . ?
H28A C28 H28C 109.5 . . ?
H28B C28 H28C 109.5 . . ?
Si5 C29 H29A 109.5 . . ?
Si5 C29 H29B 109.5 . . ?
Si5 C29 H29C 109.5 . . ?
H29A C29 H29B 109.5 . . ?
H29A C29 H29C 109.5 . . ?
H29B C29 H29C 109.5 . . ?
Si5 C30 H30A 109.5 . . ?
Si5 C30 H30B 109.5 . . ?
Si5 C30 H30C 109.5 . . ?
H30A C30 H30B 109.5 . . ?
H30A C30 H30C 109.5 . . ?
H30B C30 H30C 109.5 . . ?
Si6 C31 H31A 109.5 . . ?
Si6 C31 H31B 109.5 . . ?
Si6 C31 H31C 109.5 . . ?
H31A C31 H31B 109.5 . . ?
H31A C31 H31C 109.5 . . ?
H31B C31 H31C 109.5 . . ?
Si6 C32 H32A 109.5 . . ?
Si6 C32 H32B 109.5 . . ?
Si6 C32 H32C 109.5 . . ?
H32A C32 H32B 109.5 . . ?
H32A C32 H32C 109.5 . . ?
H32B C32 H32C 109.5 . . ?
Si6 C33 H33A 109.5 . . ?
Si6 C33 H33B 109.5 . . ?
Si6 C33 H33C 109.5 . . ?
H33A C33 H33B 109.5 . . ?
H33A C33 H33C 109.5 . . ?
H33B C33 H33C 109.5 . . ?
P3 C34 C35 119.4(5) . . ?
P3 C34 C39 124.6(5) . . ?
C35 C34 C39 115.9(6) . . ?
C34 C35 H35A 119.2 . . ?
C34 C35 C36 121.6(7) . . ?
H35A C35 C36 119.2 . . ?
C35 C36 H36A 119.1 . . ?
C35 C36 C37 121.8(7) . . ?
H36A C36 C37 119.1 . . ?
C36 C37 H37A 120.7 . . ?
C36 C37 C38 118.7(7) . . ?
H37A C37 C38 120.7 . . ?
C37 C38 H38A 119.3 . . ?
C37 C38 C39 121.4(7) . . ?
H38A C38 C39 119.3 . . ?
C34 C39 C38 120.4(6) . . ?
C34 C39 H39A 119.8 . . ?
C38 C39 H39A 119.8 . . ?
O C40 H40A 110.5 . . ?
O C40 H40B 110.5 . . ?
O C40 C41 106.0(7) . . ?
H40A C40 H40B 108.7 . . ?
H40A C40 C41 110.5 . . ?
H40B C40 C41 110.5 . . ?
C40 C41 H41A 110.6 . . ?
C40 C41 H41B 110.5 . . ?
C40 C41 C42 105.9(8) . . ?
H41A C41 H41B 108.7 . . ?
H41A C41 C42 110.6 . . ?
H41B C41 C42 110.5 . . ?
C41 C42 H42A 110.3 . . ?
C41 C42 H42B 110.3 . . ?
C41 C42 C43 107.1(9) . . ?
H42A C42 H42B 108.6 . . ?
H42A C42 C43 110.3 . . ?
H42B C42 C43 110.3 . . ?
O C43 C42 108.2(8) . . ?
O C43 H43A 110.1 . . ?
O C43 H43B 110.1 . . ?
C42 C43 H43A 110.1 . . ?
C42 C43 H43B 110.1 . . ?
H43A C43 H43B 108.4 . . ?
P1 Li P2 78.3(2) . . ?
P1 Li P3 78.1(2) . . ?
P1 Li O 127.8(4) . . ?
P2 Li P3 78.9(2) . . ?
P2 Li O 134.9(5) . . ?
P3 Li O 136.2(5) . . ?
O Li P1A 130.8(5) . . ?
O Li P2A 129.8(5) . . ?
O Li P3A 137.7(5) . . ?
P1A Li P2A 79.9(3) . . ?
P1A Li P3A 79.8(3) . . ?
P2A Li P3A 77.0(3) . . ?
Ge P1A C1 110.8(4) . . ?
Ge P1A Li 85.2(3) . . ?
C1 P1A Li 134.3(4) . . ?
Ge P2A C14 115.8(4) . . ?
Ge P2A Li 80.6(3) . . ?
C14 P2A Li 135.2(5) . . ?
Ge P3A C27 110.3(4) . . ?
Ge P3A Li 80.4(3) . . ?
C27 P3A Li 126.9(5) . . ?

loop_
_geom_bond_atom_site_label_1
_geom_bond_atom_site_label_2
_geom_bond_distance
_geom_bond_site_symmetry_2
_geom_bond_publ_flag
Ge P1 2.4609(18) . ?
Ge P2 2.4449(19) . ?
Ge P3 2.4497(19) . ?
Ge P1A 2.403(6) . ?
Ge P2A 2.507(7) . ?
Ge P3A 2.491(7) . ?
P1 C1 1.856(6) . ?
P1 C8 1.862(6) . ?
P1 Li 2.663(9) . ?
P2 C14 1.879(6) . ?
P2 C21 1.857(6) . ?
P2 Li 2.591(10) . ?
P3 C27 1.881(6) . ?
P3 C34 1.832(6) . ?
P3 Li 2.593(10) . ?
Si1 C1 1.904(5) . ?
Si1 C2 1.912(9) . ?
Si1 C3 1.785(9) . ?
Si1 C4 1.858(8) . ?
Si2 C1 1.894(5) . ?
Si2 C5 1.880(7) . ?
Si2 C6 1.894(7) . ?
Si2 C7 1.889(7) . ?
Si3 C14 1.901(6) . ?
Si3 C15 1.767(17) . ?
Si3 C16 1.948(13) . ?
Si3 C17 1.897(12) . ?
Si4 C14 1.891(7) . ?
Si4 C18 1.876(8) . ?
Si4 C19 1.878(8) . ?
Si4 C20 1.870(8) . ?
Si5 C27 1.897(6) . ?
Si5 C28 1.848(11) . ?
Si5 C29 1.887(10) . ?
Si5 C30 1.874(9) . ?
Si6 C27 1.879(6) . ?
Si6 C31 1.901(8) . ?
Si6 C32 1.837(8) . ?
Si6 C33 1.876(7) . ?
O C40 1.466(9) . ?
O C43 1.410(9) . ?
O Li 1.955(9) . ?
C1 H1 1.000 . ?
C1 P1A 1.866(9) . ?
C2 H2A 0.980 . ?
C2 H2B 0.980 . ?
C2 H2C 0.980 . ?
C3 H3A 0.980 . ?
C3 H3B 0.980 . ?
C3 H3C 0.980 . ?
C4 H4A 0.980 . ?
C4 H4B 0.980 . ?
C4 H4C 0.980 . ?
C5 H5A 0.980 . ?
C5 H5B 0.980 . ?
C5 H5C 0.980 . ?
C6 H6A 0.980 . ?
C6 H6B 0.980 . ?
C6 H6C 0.980 . ?
C7 H7A 0.980 . ?
C7 H7B 0.980 . ?
C7 H7C 0.980 . ?
C8 C9 1.402(9) . ?
C8 C13 1.371(9) . ?
C9 H9A 0.950 . ?
C9 C10 1.380(11) . ?
C10 H10A 0.950 . ?
C10 C11 1.388(12) . ?
C11 H11A 0.950 . ?
C11 C12 1.369(11) . ?
C12 H12A 0.950 . ?
C12 C13 1.387(9) . ?
C13 H13A 0.950 . ?
C14 H14 1.000 . ?
C14 P2A 1.639(9) . ?
C15 H15A 0.980 . ?
C15 H15B 0.980 . ?
C15 H15C 0.980 . ?
C16 H16A 0.980 . ?
C16 H16B 0.980 . ?
C16 H16C 0.980 . ?
C17 H17A 0.980 . ?
C17 H17B 0.980 . ?
C17 H17C 0.980 . ?
C18 H18A 0.980 . ?
C18 H18B 0.980 . ?
C18 H18C 0.980 . ?
C19 H19A 0.980 . ?
C19 H19B 0.980 . ?
C19 H19C 0.980 . ?
C20 H20A 0.980 . ?
C20 H20B 0.980 . ?
C20 H20C 0.980 . ?
C21 C22 1.409(9) . ?
C21 C26 1.414(9) . ?
C22 H22A 0.950 . ?
C22 C23 1.388(9) . ?
C23 H23A 0.950 . ?
C23 C24 1.383(12) . ?
C24 H24A 0.950 . ?
C24 C25 1.347(12) . ?
C25 H25A 0.950 . ?
C25 C26 1.366(10) . ?
C26 H26A 0.950 . ?
C27 H27 1.000 . ?
C27 P3A 1.746(9) . ?
C28 H28A 0.980 . ?
C28 H28B 0.980 . ?
C28 H28C 0.980 . ?
C29 H29A 0.980 . ?
C29 H29B 0.980 . ?
C29 H29C 0.980 . ?
C30 H30A 0.980 . ?
C30 H30B 0.980 . ?
C30 H30C 0.980 . ?
C31 H31A 0.980 . ?
C31 H31B 0.980 . ?
C31 H31C 0.980 . ?
C32 H32A 0.980 . ?
C32 H32B 0.980 . ?
C32 H32C 0.980 . ?
C33 H33A 0.980 . ?
C33 H33B 0.980 . ?
C33 H33C 0.980 . ?
C34 C35 1.393(9) . ?
C34 C39 1.445(9) . ?
C35 H35A 0.950 . ?
C35 C36 1.352(10) . ?
C36 H36A 0.950 . ?
C36 C37 1.365(12) . ?
C37 H37A 0.950 . ?
C37 C38 1.379(11) . ?
C38 H38A 0.950 . ?
C38 C39 1.349(9) . ?
C39 H39A 0.950 . ?
C40 H40A 0.990 . ?
C40 H40B 0.990 . ?
C40 C41 1.493(12) . ?
C41 H41A 0.990 . ?
C41 H41B 0.990 . ?
C41 C42 1.394(13) . ?
C42 H42A 0.990 . ?
C42 H42B 0.990 . ?
C42 C43 1.446(13) . ?
C43 H43A 0.990 . ?
C43 H43B 0.990 . ?
Li P1A 2.508(11) . ?
Li P2A 2.633(12) . ?
Li P3A 2.659(11) . ?
